data_1548893
loop_
_publ_author_name
'Raghava, Saripalli V.'
'Srivastava, Bhartendu K.'
'Ramshad, Kalluruttimmal'
'Antharjanam, Sudhadevi'
'Varghese, Babu'
'Muraleedharan, Kannoth M.'

_publ_section_title
;
 From helical supramolecular arrays to gel-forming networks: lattice
 restructuring and aggregation control in peptide-based sulfamides to
 integrate new functional attributes.
;
_journal_issue 12
_journal_name_full 'Soft matter'
_journal_page_first 2357
_journal_page_last 2364
_journal_paper_doi 10.1039/c7sm02495a
_journal_volume 14
_journal_year 2018
_chemical_absolute_configuration ad
_chemical_formula_sum 'C26 H50 N4 O8 S'
_chemical_formula_weight 578.76
_space_group_crystal_system orthorhombic
_space_group_IT_number 19
_space_group_name_Hall 'P 2ac 2ab'
_space_group_name_H-M_alt 'P 21 21 21'
_symmetry_space_group_name_Hall 'P 2ac 2ab'
_symmetry_space_group_name_H-M 'P 21 21 21'
_atom_sites_solution_hydrogens mixed
_audit_creation_method SHELXL-2014/7
_audit_update_record
;
2017-11-01 deposited with the CCDC.
2018-02-08 downloaded from the CCDC.
;
_cell_angle_alpha 90
_cell_angle_beta 90
_cell_angle_gamma 90
_cell_formula_units_Z 4
_cell_length_a 10.2919(8)
_cell_length_b 15.7509(9)
_cell_length_c 20.9127(15)
_cell_measurement_reflns_used 6919
_cell_measurement_temperature 293(2)
_cell_measurement_theta_max 21.4
_cell_measurement_theta_min 2.2
_cell_volume 3390.1(4)
_computing_cell_refinement 'APEX2/SAINT (Bruker, 2004)'
_computing_data_collection 'APEX2 (Bruker, 2004)'
_computing_data_reduction 'SAINT/XPREP (Bruker, 2004)'
_computing_molecular_graphics 'ORTEP3 (Farrugia, 1997) and Mercury (Bruno et al., 2002)'
_computing_publication_material 'SHELXL-2014 (Sheldrick, 2014)'
_computing_structure_refinement 'SHELXL-2014 (Sheldrick, 2014)'
_computing_structure_solution 'SIR92 (Altornare et al., 1993)'
_diffrn_ambient_temperature 293(2)
_diffrn_measured_fraction_theta_full 0.999
_diffrn_measured_fraction_theta_max 0.996
_diffrn_measurement_device_type 'Bruker axs kappa apex2 CCD Diffractometer'
_diffrn_measurement_method '\w and \f scan'
_diffrn_radiation_type MoK\a
_diffrn_radiation_wavelength 0.71073
_diffrn_reflns_av_R_equivalents 0.0655
_diffrn_reflns_av_unetI/netI 0.0614
_diffrn_reflns_Laue_measured_fraction_full 0.999
_diffrn_reflns_Laue_measured_fraction_max 0.996
_diffrn_reflns_limit_h_max 12
_diffrn_reflns_limit_h_min -12
_diffrn_reflns_limit_k_max 19
_diffrn_reflns_limit_k_min -19
_diffrn_reflns_limit_l_max 25
_diffrn_reflns_limit_l_min -25
_diffrn_reflns_number 37722
_diffrn_reflns_point_group_measured_fraction_full 1.000
_diffrn_reflns_point_group_measured_fraction_max 0.996
_diffrn_reflns_theta_full 25.242
_diffrn_reflns_theta_max 25.450
_diffrn_reflns_theta_min 2.205
_diffrn_source 'Sealed tube'
_exptl_absorpt_coefficient_mu 0.142
_exptl_absorpt_correction_T_max 0.96
_exptl_absorpt_correction_T_min 0.91
_exptl_absorpt_correction_type multi-scan
_exptl_absorpt_process_details 'SADABS (Bruker, 1999)'
_exptl_crystal_colour colourless
_exptl_crystal_density_diffrn 1.134
_exptl_crystal_description block
_exptl_crystal_F_000 1256
_exptl_crystal_size_max 0.400
_exptl_crystal_size_mid 0.200
_exptl_crystal_size_min 0.200
_refine_diff_density_max 0.184
_refine_diff_density_min -0.241
_refine_diff_density_rms 0.035
_refine_ls_abs_structure_details
;
 Flack x determined using 1195 quotients [(I+)-(I-)]/[(I+)+(I-)]
 (Parsons, Flack and Wagner, Acta Cryst. B69 (2013) 249-259).
;
_refine_ls_abs_structure_Flack 0.02(4)
_refine_ls_extinction_coef 0.0061(14)
_refine_ls_extinction_expression Fc^*^=kFc[1+0.001xFc^2^\l^3^/sin(2\q)]^-1/4^
_refine_ls_extinction_method 'SHELXL-2014/7 (Sheldrick 2014'
_refine_ls_goodness_of_fit_ref 0.986
_refine_ls_hydrogen_treatment mixed
_refine_ls_matrix_type full
_refine_ls_number_parameters 456
_refine_ls_number_reflns 6256
_refine_ls_number_restraints 267
_refine_ls_restrained_S_all 0.992
_refine_ls_R_factor_all 0.1202
_refine_ls_R_factor_gt 0.0457
_refine_ls_shift/su_max 0.000
_refine_ls_shift/su_mean 0.000
_refine_ls_structure_factor_coef Fsqd
_refine_ls_weighting_details 'w=1/[\s^2^(Fo^2^)+(0.0767P)^2^] where P=(Fo^2^+2Fc^2^)/3'
_refine_ls_weighting_scheme calc
_refine_ls_wR_factor_gt 0.1094
_refine_ls_wR_factor_ref 0.1417
_reflns_Friedel_coverage 0.778
_reflns_Friedel_fraction_full 1.000
_reflns_Friedel_fraction_max 0.995
_reflns_number_gt 3394
_reflns_number_total 6256
_reflns_threshold_expression 'I > 2\s(I)'
_cod_data_source_file c7sm02495a2.cif
_cod_data_source_block 450
_cod_depositor_comments 'Adding full bibliography for 1548893--1548896.cif.'
_cod_database_code 1548893
_shelx_shelxl_version_number 2014/7
_shelx_space_group_comment
;
The symmetry employed for this shelxl refinement is uniquely defined
by the following loop, which should always be used as a source of
symmetry information in preference to the above space-group names.
They are only intended as comments.
;
_shelx_estimated_absorpt_t_min 0.946
_shelx_estimated_absorpt_t_max 0.972

loop_
_space_group_symop_operation_xyz
'x, y, z'
'-x+1/2, -y, z+1/2'
'x+1/2, -y+1/2, -z'
'-x, y+1/2, -z+1/2'

loop_
_atom_site_label
_atom_site_type_symbol
_atom_site_fract_x
_atom_site_fract_y
_atom_site_fract_z
_atom_site_U_iso_or_equiv
_atom_site_adp_type
_atom_site_occupancy
_atom_site_site_symmetry_order
_atom_site_calc_flag
_atom_site_refinement_flags_posn
_atom_site_refinement_flags_adp
_atom_site_refinement_flags_occupancy
_atom_site_disorder_assembly
_atom_site_disorder_group
C1 C 0.3130(5) -0.0224(2) 0.2867(2) 0.0611(13) Uani 1 1 d . . . . .
H1 H 0.3779 -0.0673 0.2926 0.073 Uiso 1 1 calc R U . . .
C2 C 0.1866(5) -0.0528(3) 0.3165(2) 0.0785(14) Uani 1 1 d . . . . .
H2 H 0.1578 -0.1023 0.2920 0.094 Uiso 1 1 calc R U . . .
C3 C 0.2093(7) -0.0825(4) 0.3850(3) 0.106(2) Uani 1 1 d . . . . .
H3A H 0.2363 -0.0352 0.4107 0.158 Uiso 1 1 calc R U . . .
H3B H 0.2756 -0.1253 0.3854 0.158 Uiso 1 1 calc R U . . .
H3C H 0.1301 -0.1056 0.4019 0.158 Uiso 1 1 calc R U . . .
C4 C 0.0827(6) 0.0112(4) 0.3122(3) 0.0994(19) Uani 1 1 d . . . . .
H4A H 0.0820 0.0339 0.2691 0.119 Uiso 1 1 calc R U . . .
H4B H 0.1039 0.0576 0.3409 0.119 Uiso 1 1 calc R U . . .
C5 C -0.0538(7) -0.0200(6) 0.3281(4) 0.151(3) Uani 1 1 d . . . . .
H5A H -0.0799 -0.0619 0.2974 0.227 Uiso 1 1 calc R U . . .
H5B H -0.1132 0.0269 0.3269 0.227 Uiso 1 1 calc R U . . .
H5C H -0.0541 -0.0447 0.3701 0.227 Uiso 1 1 calc R U . . .
C6 C 0.3005(5) -0.0067(3) 0.2166(2) 0.0599(12) Uani 1 1 d . . . . .
C7 C 0.2783(8) -0.0709(3) 0.1120(3) 0.095(2) Uani 1 1 d D . . . .
H7 H 0.3188 -0.0192 0.0952 0.115 Uiso 1 1 calc R U . A 1
C8 C 0.3207(17) -0.1456(11) 0.0701(8) 0.130(5) Uani 0.572(12) 1 d D U P B 1
H8A H 0.2703 -0.1468 0.0310 0.156 Uiso 0.572(12) 1 calc R U P B 1
H8B H 0.3074 -0.1988 0.0926 0.156 Uiso 0.572(12) 1 calc R U P B 1
C9 C 0.4657(16) -0.1335(8) 0.0548(8) 0.138(4) Uani 0.572(12) 1 d D U P B 1
H9 H 0.5145 -0.1328 0.0950 0.165 Uiso 0.572(12) 1 calc R U P B 1
C10 C 0.512(2) -0.2105(11) 0.0143(7) 0.151(5) Uani 0.572(12) 1 d D U P B 1
H10A H 0.4872 -0.2623 0.0352 0.226 Uiso 0.572(12) 1 calc R U P B 1
H10B H 0.6048 -0.2087 0.0099 0.226 Uiso 0.572(12) 1 calc R U P B 1
H10C H 0.4725 -0.2081 -0.0273 0.226 Uiso 0.572(12) 1 calc R U P B 1
C11 C 0.498(2) -0.0515(11) 0.0167(8) 0.158(6) Uani 0.572(12) 1 d D U P B 1
H11A H 0.4525 -0.0521 -0.0233 0.237 Uiso 0.572(12) 1 calc R U P B 1
H11B H 0.5900 -0.0490 0.0089 0.237 Uiso 0.572(12) 1 calc R U P B 1
H11C H 0.4720 -0.0027 0.0411 0.237 Uiso 0.572(12) 1 calc R U P B 1
C8' C 0.360(3) -0.1519(14) 0.0926(9) 0.131(5) Uani 0.428(12) 1 d D U P B 2
H8'1 H 0.4412 -0.1515 0.1165 0.158 Uiso 0.428(12) 1 calc R U P B 2
H8'2 H 0.3126 -0.2024 0.1051 0.158 Uiso 0.428(12) 1 calc R U P B 2
C9' C 0.392(3) -0.1578(12) 0.0225(8) 0.137(4) Uani 0.428(12) 1 d D U P B 2
H9' H 0.3101 -0.1469 -0.0002 0.165 Uiso 0.428(12) 1 calc R U P B 2
C10' C 0.432(3) -0.2489(13) 0.0049(12) 0.145(6) Uani 0.428(12) 1 d D U P B 2
H10D H 0.5109 -0.2633 0.0272 0.217 Uiso 0.428(12) 1 calc R U P B 2
H10E H 0.4468 -0.2525 -0.0403 0.217 Uiso 0.428(12) 1 calc R U P B 2
H10F H 0.3647 -0.2877 0.0170 0.217 Uiso 0.428(12) 1 calc R U P B 2
C11' C 0.488(3) -0.0940(16) -0.0021(11) 0.164(6) Uani 0.428(12) 1 d D U P B 2
H11D H 0.4492 -0.0385 -0.0015 0.245 Uiso 0.428(12) 1 calc R U P B 2
H11E H 0.5116 -0.1083 -0.0451 0.245 Uiso 0.428(12) 1 calc R U P B 2
H11F H 0.5636 -0.0944 0.0245 0.245 Uiso 0.428(12) 1 calc R U P B 2
C12 C 0.1350(11) -0.0661(4) 0.0992(3) 0.109(2) Uani 1 1 d . . . . .
C13 C -0.0227(14) -0.0272(7) 0.0236(4) 0.213(6) Uani 1 1 d . . . . .
H13A H -0.0271 -0.0026 -0.0184 0.320 Uiso 1 1 calc R U . . .
H13B H -0.0612 -0.0827 0.0229 0.320 Uiso 1 1 calc R U . . .
H13C H -0.0689 0.0081 0.0533 0.320 Uiso 1 1 calc R U . . .
C14 C 0.6679(5) 0.1328(2) 0.2431(3) 0.0648(13) Uani 1 1 d D . . . .
H14 H 0.7234 0.1450 0.2801 0.078 Uiso 1 1 calc R U . C 3
C15 C 0.759(2) 0.1095(16) 0.1894(10) 0.095(4) Uani 0.61(2) 1 d D U P D 3
H15 H 0.8062 0.0583 0.2021 0.114 Uiso 0.61(2) 1 calc R U P D 3
C16 C 0.686(2) 0.0900(15) 0.1287(12) 0.115(6) Uani 0.61(2) 1 d D U P D 3
H16A H 0.6186 0.0493 0.1375 0.173 Uiso 0.61(2) 1 calc R U P D 3
H16B H 0.7447 0.0671 0.0976 0.173 Uiso 0.61(2) 1 calc R U P D 3
H16C H 0.6475 0.1412 0.1124 0.173 Uiso 0.61(2) 1 calc R U P D 3
C17 C 0.8571(19) 0.1795(12) 0.1773(10) 0.110(4) Uani 0.61(2) 1 d D U P D 3
H17A H 0.9154 0.1601 0.1439 0.132 Uiso 0.61(2) 1 calc R U P D 3
H17B H 0.8106 0.2282 0.1606 0.132 Uiso 0.61(2) 1 calc R U P D 3
C18 C 0.9390(16) 0.2096(12) 0.2325(13) 0.146(6) Uani 0.61(2) 1 d D U P D 3
H18A H 0.8844 0.2362 0.2639 0.218 Uiso 0.61(2) 1 calc R U P D 3
H18B H 1.0020 0.2497 0.2174 0.218 Uiso 0.61(2) 1 calc R U P D 3
H18C H 0.9828 0.1620 0.2515 0.218 Uiso 0.61(2) 1 calc R U P D 3
C15' C 0.735(4) 0.106(2) 0.1809(15) 0.094(5) Uani 0.39(2) 1 d D U P D 4
H15' H 0.7913 0.0580 0.1923 0.113 Uiso 0.39(2) 1 calc R U P D 4
C16' C 0.638(3) 0.071(2) 0.1312(18) 0.100(7) Uani 0.39(2) 1 d D U P D 4
H16D H 0.5860 0.1167 0.1151 0.150 Uiso 0.39(2) 1 calc R U P D 4
H16E H 0.5835 0.0293 0.1510 0.150 Uiso 0.39(2) 1 calc R U P D 4
H16F H 0.6854 0.0453 0.0966 0.150 Uiso 0.39(2) 1 calc R U P D 4
C17' C 0.823(2) 0.1707(19) 0.1486(15) 0.103(5) Uani 0.39(2) 1 d D U P D 4
H17C H 0.8531 0.1479 0.1081 0.124 Uiso 0.39(2) 1 calc R U P D 4
H17D H 0.7736 0.2217 0.1397 0.124 Uiso 0.39(2) 1 calc R U P D 4
C18' C 0.939(2) 0.194(2) 0.1886(18) 0.130(7) Uani 0.39(2) 1 d D U P D 4
H18D H 0.9105 0.2238 0.2260 0.195 Uiso 0.39(2) 1 calc R U P D 4
H18E H 0.9964 0.2291 0.1643 0.195 Uiso 0.39(2) 1 calc R U P D 4
H18F H 0.9835 0.1429 0.2013 0.195 Uiso 0.39(2) 1 calc R U P D 4
C19 C 0.5887(5) 0.2124(3) 0.2316(2) 0.0581(12) Uani 1 1 d . . . . .
C20 C 0.3903(4) 0.2797(2) 0.1967(2) 0.0552(12) Uani 1 1 d . . . . .
H20 H 0.4455 0.3240 0.1782 0.066 Uiso 1 1 calc R U . . .
C21 C 0.2812(5) 0.2613(3) 0.1501(2) 0.0624(13) Uani 1 1 d . . . . .
H21A H 0.2262 0.2175 0.1683 0.075 Uiso 1 1 calc R U . . .
H21B H 0.2288 0.3121 0.1457 0.075 Uiso 1 1 calc R U . . .
C22 C 0.3225(6) 0.2333(4) 0.0849(3) 0.0895(17) Uani 1 1 d . . . . .
H22 H 0.3770 0.1828 0.0905 0.107 Uiso 1 1 calc R U . . .
C23 C 0.4014(10) 0.2968(6) 0.0511(3) 0.163(4) Uani 1 1 d . . . . .
H23A H 0.3530 0.3487 0.0473 0.245 Uiso 1 1 calc R U . . .
H23B H 0.4229 0.2761 0.0093 0.245 Uiso 1 1 calc R U . . .
H23C H 0.4798 0.3072 0.0747 0.245 Uiso 1 1 calc R U . . .
C24 C 0.2055(8) 0.2066(6) 0.0460(4) 0.148(3) Uani 1 1 d . . . . .
H24A H 0.1555 0.2559 0.0348 0.222 Uiso 1 1 calc R U . . .
H24B H 0.1528 0.1686 0.0707 0.222 Uiso 1 1 calc R U . . .
H24C H 0.2340 0.1785 0.0078 0.222 Uiso 1 1 calc R U . . .
C25 C 0.3330(5) 0.3134(3) 0.2582(2) 0.0597(13) Uani 1 1 d . . . . .
C26 C 0.2181(7) 0.2766(4) 0.3518(3) 0.114(2) Uani 1 1 d . . . . .
H26A H 0.2766 0.3081 0.3786 0.170 Uiso 1 1 calc R U . . .
H26B H 0.1894 0.2267 0.3740 0.170 Uiso 1 1 calc R U . . .
H26C H 0.1444 0.3113 0.3414 0.170 Uiso 1 1 calc R U . . .
N1 N 0.3609(4) 0.0542(2) 0.31963(17) 0.0589(10) Uani 1 1 d . . . . .
N2 N 0.3023(5) -0.0745(3) 0.1791(2) 0.0759(14) Uani 1 1 d . . . . .
N3 N 0.5857(4) 0.0610(3) 0.26196(18) 0.0597(10) Uani 1 1 d . . . . .
N4 N 0.4697(4) 0.2055(2) 0.20799(17) 0.0537(10) Uani 1 1 d . . . . .
O1 O 0.5529(4) -0.0159(2) 0.36283(16) 0.0810(10) Uani 1 1 d . . . . .
O2 O 0.5379(4) 0.14043(19) 0.36007(15) 0.0810(10) Uani 1 1 d . . . . .
O3 O 0.2878(3) 0.06515(18) 0.19398(15) 0.0713(9) Uani 1 1 d . . . . .
O4 O 0.0535(7) -0.0872(5) 0.1342(3) 0.191(3) Uani 1 1 d . . . . .
O5 O 0.1127(8) -0.0339(3) 0.0433(2) 0.150(2) Uani 1 1 d . . . . .
O6 O 0.6379(3) 0.28195(19) 0.24230(18) 0.0786(10) Uani 1 1 d . . . . .
O7 O 0.3258(4) 0.38600(19) 0.27313(18) 0.0915(12) Uani 1 1 d . . . . .
O8 O 0.2844(4) 0.25202(18) 0.29349(17) 0.0781(11) Uani 1 1 d . . . . .
S1 S 0.51614(13) 0.06038(7) 0.33145(5) 0.0656(4) Uani 1 1 d . . . . .
H1A H 0.338(5) 0.106(3) 0.302(2) 0.075(15) Uiso 1 1 d . . . . .
H2A H 0.311(4) -0.115(3) 0.192(2) 0.050(15) Uiso 1 1 d . . . . .
H3 H 0.619(5) 0.016(3) 0.256(2) 0.078(18) Uiso 1 1 d . . . . .
H4 H 0.433(4) 0.156(3) 0.204(2) 0.059(12) Uiso 1 1 d . . . . .

loop_
_atom_site_aniso_label
_atom_site_aniso_U_11
_atom_site_aniso_U_22
_atom_site_aniso_U_33
_atom_site_aniso_U_23
_atom_site_aniso_U_13
_atom_site_aniso_U_12
C1 0.072(3) 0.040(2) 0.071(3) 0.005(2) -0.001(3) -0.011(2)
C2 0.080(4) 0.065(3) 0.090(4) 0.011(3) -0.006(3) -0.016(3)
C3 0.127(6) 0.096(4) 0.094(5) 0.029(3) 0.001(4) -0.014(4)
C4 0.078(4) 0.109(4) 0.112(5) 0.024(4) -0.003(4) -0.010(4)
C5 0.068(5) 0.207(8) 0.180(8) 0.032(6) -0.003(5) -0.022(5)
C6 0.069(3) 0.039(2) 0.072(3) 0.001(2) -0.004(3) -0.004(2)
C7 0.150(7) 0.062(3) 0.074(4) -0.011(3) 0.018(4) -0.016(4)
C8 0.174(10) 0.115(6) 0.101(9) -0.038(7) 0.019(8) 0.008(7)
C9 0.173(10) 0.127(7) 0.113(8) -0.027(6) 0.013(7) 0.034(7)
C10 0.181(13) 0.153(10) 0.118(8) -0.030(8) 0.026(10) 0.036(10)
C11 0.182(11) 0.161(12) 0.130(11) -0.025(10) 0.044(10) -0.006(12)
C8' 0.181(11) 0.120(7) 0.093(9) -0.033(7) 0.017(8) 0.018(8)
C9' 0.182(10) 0.130(7) 0.100(8) -0.035(7) 0.010(8) 0.026(8)
C10' 0.189(14) 0.134(10) 0.112(9) -0.043(9) 0.010(11) 0.046(10)
C11' 0.204(13) 0.166(12) 0.121(11) -0.043(10) 0.023(11) 0.017(12)
C12 0.168(9) 0.095(4) 0.065(4) 0.010(4) -0.013(5) -0.020(5)
C13 0.313(17) 0.200(10) 0.128(7) -0.018(6) -0.110(10) 0.097(10)
C14 0.060(3) 0.048(2) 0.087(4) 0.005(2) -0.003(3) 0.003(2)
C15 0.069(9) 0.075(5) 0.142(8) 0.018(6) 0.040(7) 0.026(6)
C16 0.104(13) 0.116(11) 0.126(9) 0.001(9) 0.071(10) 0.010(9)
C17 0.076(9) 0.093(6) 0.160(9) 0.017(8) 0.030(9) 0.016(7)
C18 0.094(9) 0.117(9) 0.225(18) 0.022(13) 0.039(12) 0.006(7)
C15' 0.070(10) 0.072(7) 0.141(9) 0.022(7) 0.034(9) 0.026(7)
C16' 0.107(16) 0.091(12) 0.102(10) 0.019(9) 0.062(13) 0.009(11)
C17' 0.075(10) 0.091(7) 0.144(10) 0.024(8) 0.038(9) 0.021(7)
C18' 0.083(12) 0.128(13) 0.180(17) 0.041(14) 0.026(16) -0.002(11)
C19 0.060(4) 0.040(2) 0.074(3) -0.003(2) 0.007(3) -0.001(2)
C20 0.057(3) 0.035(2) 0.073(3) 0.001(2) -0.001(2) -0.0005(19)
C21 0.064(3) 0.050(2) 0.073(3) 0.003(2) 0.000(3) 0.008(2)
C22 0.087(4) 0.099(4) 0.083(4) -0.013(3) -0.005(4) 0.013(3)
C23 0.218(10) 0.174(7) 0.099(5) -0.012(5) 0.050(6) -0.083(7)
C24 0.158(7) 0.177(7) 0.109(5) -0.030(5) -0.033(5) -0.018(6)
C25 0.065(3) 0.040(2) 0.074(3) 0.000(2) -0.001(3) 0.002(2)
C26 0.138(6) 0.100(4) 0.102(5) -0.015(4) 0.053(4) -0.003(4)
N1 0.062(3) 0.0422(19) 0.072(3) -0.0020(19) -0.002(2) -0.0050(18)
N2 0.109(4) 0.038(2) 0.080(4) 0.002(2) -0.004(3) -0.003(2)
N3 0.067(3) 0.041(2) 0.071(3) 0.000(2) -0.0003(19) 0.003(2)
N4 0.053(3) 0.0310(18) 0.077(3) -0.0018(17) -0.004(2) -0.0011(18)
O1 0.092(3) 0.071(2) 0.080(2) 0.0182(17) -0.014(2) 0.0038(18)
O2 0.094(3) 0.068(2) 0.082(2) -0.0235(17) -0.005(2) -0.0147(18)
O3 0.094(3) 0.0409(16) 0.079(2) 0.0057(15) -0.0132(18) -0.0065(16)
O4 0.141(6) 0.294(9) 0.138(5) 0.088(5) -0.043(4) -0.076(5)
O5 0.253(8) 0.124(4) 0.074(3) 0.014(3) -0.005(4) 0.061(4)
O6 0.063(2) 0.0432(16) 0.129(3) -0.0065(18) -0.009(2) -0.0078(15)
O7 0.125(3) 0.0423(18) 0.107(3) -0.0157(17) 0.023(2) 0.0026(18)
O8 0.097(3) 0.0539(18) 0.084(2) -0.0034(17) 0.028(2) -0.0005(17)
S1 0.0778(10) 0.0498(6) 0.0691(8) -0.0016(6) -0.0107(7) -0.0045(6)

loop_
_atom_type_symbol
_atom_type_description
_atom_type_scat_dispersion_real
_atom_type_scat_dispersion_imag
_atom_type_scat_source
C C 0.0033 0.0016 'International Tables Vol C Tables 4.2.6.8 and 6.1.1.4'
H H 0.0000 0.0000 'International Tables Vol C Tables 4.2.6.8 and 6.1.1.4'
N N 0.0061 0.0033 'International Tables Vol C Tables 4.2.6.8 and 6.1.1.4'
O O 0.0106 0.0060 'International Tables Vol C Tables 4.2.6.8 and 6.1.1.4'
S S 0.1246 0.1234 'International Tables Vol C Tables 4.2.6.8 and 6.1.1.4'

loop_
_geom_angle_atom_site_label_1
_geom_angle_atom_site_label_2
_geom_angle_atom_site_label_3
_geom_angle
N1 C1 C6 110.7(3)
N1 C1 C2 110.6(4)
C6 C1 C2 112.4(4)
N1 C1 H1 107.7
C6 C1 H1 107.7
C2 C1 H1 107.7
C4 C2 C1 112.4(4)
C4 C2 C3 112.2(5)
C1 C2 C3 110.5(5)
C4 C2 H2 107.1
C1 C2 H2 107.1
C3 C2 H2 107.1
C2 C3 H3A 109.5
C2 C3 H3B 109.5
H3A C3 H3B 109.5
C2 C3 H3C 109.5
H3A C3 H3C 109.5
H3B C3 H3C 109.5
C2 C4 C5 115.8(5)
C2 C4 H4A 108.3
C5 C4 H4A 108.3
C2 C4 H4B 108.3
C5 C4 H4B 108.3
H4A C4 H4B 107.4
C4 C5 H5A 109.5
C4 C5 H5B 109.5
H5A C5 H5B 109.5
C4 C5 H5C 109.5
H5A C5 H5C 109.5
H5B C5 H5C 109.5
O3 C6 N2 120.9(5)
O3 C6 C1 122.5(4)
N2 C6 C1 116.5(4)
N2 C7 C12 110.4(5)
N2 C7 C8 118.9(9)
C12 C7 C8 102.6(8)
N2 C7 C8' 97.3(9)
C12 C7 C8' 121.4(13)
N2 C7 H7 108.2
C12 C7 H7 108.2
C8 C7 H7 108.2
C7 C8 C9 107.5(12)
C7 C8 H8A 110.2
C9 C8 H8A 110.2
C7 C8 H8B 110.2
C9 C8 H8B 110.2
H8A C8 H8B 108.5
C8 C9 C10 108.3(12)
C8 C9 C11 114.7(16)
C10 C9 C11 107.7(12)
C8 C9 H9 108.7
C10 C9 H9 108.7
C11 C9 H9 108.7
C9 C10 H10A 109.5
C9 C10 H10B 109.5
H10A C10 H10B 109.5
C9 C10 H10C 109.5
H10A C10 H10C 109.5
H10B C10 H10C 109.5
C9 C11 H11A 109.5
C9 C11 H11B 109.5
H11A C11 H11B 109.5
C9 C11 H11C 109.5
H11A C11 H11C 109.5
H11B C11 H11C 109.5
C9' C8' C7 114.4(15)
C9' C8' H8'1 108.7
C7 C8' H8'1 108.7
C9' C8' H8'2 108.7
C7 C8' H8'2 108.7
H8'1 C8' H8'2 107.6
C11' C9' C8' 116(2)
C11' C9' C10' 111.3(17)
C8' C9' C10' 110.4(16)
C11' C9' H9' 106.3
C8' C9' H9' 106.3
C10' C9' H9' 106.3
C9' C10' H10D 109.5
C9' C10' H10E 109.5
H10D C10' H10E 109.5
C9' C10' H10F 109.5
H10D C10' H10F 109.5
H10E C10' H10F 109.5
C9' C11' H11D 109.5
C9' C11' H11E 109.5
H11D C11' H11E 109.5
C9' C11' H11F 109.5
H11D C11' H11F 109.5
H11E C11' H11F 109.5
O4 C12 O5 123.6(10)
O4 C12 C7 125.6(7)
O5 C12 C7 110.8(8)
O5 C13 H13A 109.5
O5 C13 H13B 109.5
H13A C13 H13B 109.5
O5 C13 H13C 109.5
H13A C13 H13C 109.5
H13B C13 H13C 109.5
N3 C14 C15 111.8(10)
N3 C14 C19 111.7(4)
C15 C14 C19 114.7(12)
N3 C14 C15' 106.0(13)
C19 C14 C15' 109.7(18)
N3 C14 H14 106.0
C15 C14 H14 106.0
C19 C14 H14 106.0
C14 C15 C16 111.7(18)
C14 C15 C17 111.2(14)
C16 C15 C17 109.8(15)
C14 C15 H15 108.0
C16 C15 H15 108.0
C17 C15 H15 108.0
C15 C16 H16A 109.5
C15 C16 H16B 109.5
H16A C16 H16B 109.5
C15 C16 H16C 109.5
H16A C16 H16C 109.5
H16B C16 H16C 109.5
C18 C17 C15 118.3(14)
C18 C17 H17A 107.7
C15 C17 H17A 107.7
C18 C17 H17B 107.7
C15 C17 H17B 107.7
H17A C17 H17B 107.1
C17 C18 H18A 109.5
C17 C18 H18B 109.5
H18A C18 H18B 109.5
C17 C18 H18C 109.5
H18A C18 H18C 109.5
H18B C18 H18C 109.5
C17' C15' C14 117(2)
C17' C15' C16' 109(2)
C14 C15' C16' 112(2)
C17' C15' H15' 105.8
C14 C15' H15' 105.8
C16' C15' H15' 105.8
C15' C16' H16D 109.5
C15' C16' H16E 109.5
H16D C16' H16E 109.5
C15' C16' H16F 109.5
H16D C16' H16F 109.5
H16E C16' H16F 109.5
C18' C17' C15' 113(2)
C18' C17' H17C 109.0
C15' C17' H17C 109.0
C18' C17' H17D 109.0
C15' C17' H17D 109.0
H17C C17' H17D 107.8
C17' C18' H18D 109.5
C17' C18' H18E 109.5
H18D C18' H18E 109.5
C17' C18' H18F 109.5
H18D C18' H18F 109.5
H18E C18' H18F 109.5
O6 C19 N4 121.5(4)
O6 C19 C14 119.2(4)
N4 C19 C14 119.3(4)
N4 C20 C25 111.5(3)
N4 C20 C21 111.7(3)
C25 C20 C21 109.0(4)
N4 C20 H20 108.2
C25 C20 H20 108.2
C21 C20 H20 108.2
C22 C21 C20 115.7(4)
C22 C21 H21A 108.4
C20 C21 H21A 108.4
C22 C21 H21B 108.4
C20 C21 H21B 108.4
H21A C21 H21B 107.4
C23 C22 C21 113.2(5)
C23 C22 C24 111.7(6)
C21 C22 C24 110.2(5)
C23 C22 H22 107.1
C21 C22 H22 107.1
C24 C22 H22 107.1
C22 C23 H23A 109.5
C22 C23 H23B 109.5
H23A C23 H23B 109.5
C22 C23 H23C 109.5
H23A C23 H23C 109.5
H23B C23 H23C 109.5
C22 C24 H24A 109.5
C22 C24 H24B 109.5
H24A C24 H24B 109.5
C22 C24 H24C 109.5
H24A C24 H24C 109.5
H24B C24 H24C 109.5
O7 C25 O8 122.4(4)
O7 C25 C20 126.0(4)
O8 C25 C20 111.5(3)
O8 C26 H26A 109.5
O8 C26 H26B 109.5
H26A C26 H26B 109.5
O8 C26 H26C 109.5
H26A C26 H26C 109.5
H26B C26 H26C 109.5
C1 N1 S1 116.8(3)
C1 N1 H1A 117(3)
S1 N1 H1A 105(3)
C6 N2 C7 123.2(5)
C6 N2 H2A 121(4)
C7 N2 H2A 116(4)
C14 N3 S1 120.0(3)
C14 N3 H3 113(4)
S1 N3 H3 109(4)
C19 N4 C20 121.2(4)
C19 N4 H4 121(3)
C20 N4 H4 118(3)
C12 O5 C13 117.0(8)
C25 O8 C26 117.0(4)
O2 S1 O1 121.1(2)
O2 S1 N3 107.8(2)
O1 S1 N3 107.6(2)
O2 S1 N1 105.9(2)
O1 S1 N1 106.4(2)
N3 S1 N1 107.41(19)

loop_
_geom_bond_atom_site_label_1
_geom_bond_atom_site_label_2
_geom_bond_distance
C1 N1 1.474(5)
C1 C6 1.492(6)
C1 C2 1.521(7)
C1 H1 0.9800
C2 C4 1.471(8)
C2 C3 1.525(7)
C2 H2 0.9800
C3 H3A 0.9600
C3 H3B 0.9600
C3 H3C 0.9600
C4 C5 1.525(9)
C4 H4A 0.9700
C4 H4B 0.9700
C5 H5A 0.9600
C5 H5B 0.9600
C5 H5C 0.9600
C6 O3 1.234(5)
C6 N2 1.325(6)
C7 N2 1.425(7)
C7 C12 1.501(10)
C7 C8 1.531(13)
C7 C8' 1.584(16)
C7 H7 0.9800
C8 C9 1.538(17)
C8 H8A 0.9700
C8 H8B 0.9700
C9 C10 1.554(14)
C9 C11 1.554(15)
C9 H9 0.9800
C10 H10A 0.9600
C10 H10B 0.9600
C10 H10C 0.9600
C11 H11A 0.9600
C11 H11B 0.9600
C11 H11C 0.9600
C8' C9' 1.503(17)
C8' H8'1 0.9700
C8' H8'2 0.9700
C9' C11' 1.501(18)
C9' C10' 1.540(17)
C9' H9' 0.9800
C10' H10D 0.9600
C10' H10E 0.9600
C10' H10F 0.9600
C11' H11D 0.9600
C11' H11E 0.9600
C11' H11F 0.9600
C12 O4 1.161(9)
C12 O5 1.296(8)
C13 O5 1.456(13)
C13 H13A 0.9600
C13 H13B 0.9600
C13 H13C 0.9600
C14 N3 1.467(6)
C14 C15 1.505(14)
C14 C19 1.515(6)
C14 C15' 1.533(19)
C14 H14 0.9800
C15 C16 1.506(15)
C15 C17 1.518(15)
C15 H15 0.9800
C16 H16A 0.9600
C16 H16B 0.9600
C16 H16C 0.9600
C17 C18 1.505(15)
C17 H17A 0.9700
C17 H17B 0.9700
C18 H18A 0.9600
C18 H18B 0.9600
C18 H18C 0.9600
C15' C17' 1.524(18)
C15' C16' 1.539(19)
C15' H15' 0.9800
C16' H16D 0.9600
C16' H16E 0.9600
C16' H16F 0.9600
C17' C18' 1.50(2)
C17' H17C 0.9700
C17' H17D 0.9700
C18' H18D 0.9600
C18' H18E 0.9600
C18' H18F 0.9600
C19 O6 1.227(5)
C19 N4 1.325(5)
C20 N4 1.445(5)
C20 C25 1.510(6)
C20 C21 1.515(6)
C20 H20 0.9800
C21 C22 1.495(7)
C21 H21A 0.9700
C21 H21B 0.9700
C22 C23 1.470(9)
C22 C24 1.512(9)
C22 H22 0.9800
C23 H23A 0.9600
C23 H23B 0.9600
C23 H23C 0.9600
C24 H24A 0.9600
C24 H24B 0.9600
C24 H24C 0.9600
C25 O7 1.187(5)
C25 O8 1.316(5)
C26 O8 1.450(6)
C26 H26A 0.9600
C26 H26B 0.9600
C26 H26C 0.9600
N1 S1 1.620(4)
N1 H1A 0.93(5)
N2 H2A 0.70(4)
N3 S1 1.620(4)
N3 H3 0.80(5)
N4 H4 0.87(4)
O1 S1 1.420(3)
O2 S1 1.414(3)

loop_
_geom_hbond_atom_site_label_D
_geom_hbond_atom_site_label_H
_geom_hbond_atom_site_label_A
_geom_hbond_distance_DH
_geom_hbond_distance_HA
_geom_hbond_distance_DA
_geom_hbond_angle_DHA
_geom_hbond_site_symmetry_A
C1 H1 O6 0.98 2.49 3.180(5) 127.3 4_645
C13 H13A O1 0.96 2.52 3.444(9) 162.6 2_554
C21 H21A O3 0.97 2.54 3.223(5) 127.5 .
C26 H26C O4 0.96 2.64 3.536(10) 155.6 4
N1 H1A O8 0.93(5) 2.37(5) 3.261(5) 160(4) .
N2 H2A O6 0.70(4) 2.19(5) 2.862(6) 161(5) 4_645
N3 H3 O7 0.80(5) 2.21(5) 2.994(5) 167(5) 4_645
N4 H4 O3 0.87(4) 2.08(5) 2.911(5) 160(4) .
C1 H1 O6 0.98 2.49 3.180(5) 127.3 4_645
C13 H13A O1 0.96 2.52 3.444(9) 162.6 2_554
C21 H21A O3 0.97 2.54 3.223(5) 127.5 .
C26 H26C O4 0.96 2.64 3.536(10) 155.6 4
N1 H1A O8 0.93(5) 2.37(5) 3.261(5) 160(4) .
N2 H2A O6 0.70(4) 2.19(5) 2.862(6) 161(5) 4_645
N3 H3 O7 0.80(5) 2.21(5) 2.994(5) 167(5) 4_645
N4 H4 O3 0.87(4) 2.08(5) 2.911(5) 160(4) .

loop_
_geom_torsion_atom_site_label_1
_geom_torsion_atom_site_label_2
_geom_torsion_atom_site_label_3
_geom_torsion_atom_site_label_4
_geom_torsion
N1 C1 C2 C4 60.7(6)
C6 C1 C2 C4 -63.5(6)
N1 C1 C2 C3 -65.6(5)
C6 C1 C2 C3 170.2(4)
C1 C2 C4 C5 167.8(6)
C3 C2 C4 C5 -66.8(8)
N1 C1 C6 O3 -23.0(7)
C2 C1 C6 O3 101.1(5)
N1 C1 C6 N2 157.6(4)
C2 C1 C6 N2 -78.3(5)
N2 C7 C8 C9 -82.8(16)
C12 C7 C8 C9 155.1(13)
C7 C8 C9 C10 178.0(11)
C7 C8 C9 C11 -61.7(19)
N2 C7 C8' C9' -164(2)
C12 C7 C8' C9' 77(3)
C7 C8' C9' C11' 70(3)
C7 C8' C9' C10' -162(2)
N2 C7 C12 O4 -21.6(11)
C8 C7 C12 O4 106.1(12)
C8' C7 C12 O4 91.1(13)
N2 C7 C12 O5 157.8(5)
C8 C7 C12 O5 -74.5(10)
C8' C7 C12 O5 -89.5(11)
N3 C14 C15 C16 65.7(19)
C19 C14 C15 C16 -62.7(18)
N3 C14 C15 C17 -171.2(13)
C19 C14 C15 C17 60(2)
C14 C15 C17 C18 55(2)
C16 C15 C17 C18 179.0(17)
N3 C14 C15' C17' 177(2)
C19 C14 C15' C17' 57(3)
N3 C14 C15' C16' 50(3)
C19 C14 C15' C16' -71(3)
C14 C15' C17' C18' 64(3)
C16' C15' C17' C18' -167(3)
N3 C14 C19 O6 149.3(4)
C15 C14 C19 O6 -82.3(12)
C15' C14 C19 O6 -93.6(15)
N3 C14 C19 N4 -33.3(6)
C15 C14 C19 N4 95.2(12)
C15' C14 C19 N4 83.9(15)
N4 C20 C21 C22 -60.7(5)
C25 C20 C21 C22 175.7(4)
C20 C21 C22 C23 -61.0(7)
C20 C21 C22 C24 173.0(5)
N4 C20 C25 O7 137.5(5)
C21 C20 C25 O7 -98.7(6)
N4 C20 C25 O8 -45.6(5)
C21 C20 C25 O8 78.1(4)
C6 C1 N1 S1 -94.6(4)
C2 C1 N1 S1 140.2(3)
O3 C6 N2 C7 -6.0(8)
C1 C6 N2 C7 173.4(6)
C12 C7 N2 C6 -79.7(7)
C8 C7 N2 C6 162.3(9)
C8' C7 N2 C6 152.9(13)
C15 C14 N3 S1 160.1(13)
C19 C14 N3 S1 -69.9(5)
C15' C14 N3 S1 170.7(19)
O6 C19 N4 C20 -3.1(6)
C14 C19 N4 C20 179.5(4)
C25 C20 N4 C19 -77.3(5)
C21 C20 N4 C19 160.4(4)
O4 C12 O5 C13 -2.1(12)
C7 C12 O5 C13 178.5(6)
O7 C25 O8 C26 1.2(7)
C20 C25 O8 C26 -175.7(5)
C14 N3 S1 O2 7.2(4)
C14 N3 S1 O1 -124.8(4)
C14 N3 S1 N1 121.0(3)
C1 N1 S1 O2 176.8(3)
C1 N1 S1 O1 -53.1(3)
C1 N1 S1 N3 61.8(4)
